data_4518148
loop_
_publ_author_name
'Ravetz, Benjamin D.'
'Tay, Nicholas E. S.'
'Joe, Candice L.'
'Sezen-Edmonds, Melda'
'Schmidt, Michael A.'
'Tan, Yichen'
'Janey, Jacob M.'
'Eastgate, Martin D.'
'Rovis, Tomislav'

_publ_section_title
;
 Development of a Platform for Near-Infrared Photoredox Catalysis
;
_journal_name_full 'ACS Central Science'
_journal_paper_doi 10.1021/acscentsci.0c00948
_journal_year 2020
_chemical_formula_moiety 'C42 H28 Br2 N6 Os, 2(F6 P)'
_chemical_formula_sum 'C42 H28 Br2 F12 N6 Os P2'
_chemical_formula_weight 1256.66
_space_group_crystal_system orthorhombic
_space_group_IT_number 70
_space_group_name_Hall '-F 2uv 2vw'
_space_group_name_H-M_alt 'F d d d :2'
_atom_sites_solution_hydrogens geom
_atom_sites_solution_primary dual
_audit_creation_date 2020-01-17
_audit_creation_method
;
Olex2 1.2
(compiled 2018.05.29 svn.r3510 for OlexSys, GUI svn.r5506)
;
_cell_angle_alpha 90
_cell_angle_beta 90
_cell_angle_gamma 90
_cell_formula_units_Z 8
_cell_length_a 8.9164(3)
_cell_length_b 49.9492(16)
_cell_length_c 25.1934(9)
_cell_measurement_reflns_used 7604
_cell_measurement_temperature 220.00(10)
_cell_measurement_theta_max 26.2100
_cell_measurement_theta_min 3.6280
_cell_volume 11220.3(7)
_computing_cell_refinement 'CrysAlisPro 1.171.38.46 (Rigaku OD, 2015)'
_computing_data_collection 'CrysAlisPro 1.171.38.46 (Rigaku OD, 2015)'
_computing_data_reduction 'CrysAlisPro 1.171.38.46 (Rigaku OD, 2015)'
_computing_molecular_graphics 'Olex2 (Dolomanov et al., 2009)'
_computing_publication_material 'Olex2 (Dolomanov et al., 2009)'
_computing_structure_refinement 'SHELXL-2018/3 (Sheldrick, 2018)'
_computing_structure_solution 'SHELXT 2014/5 (Sheldrick, 2014)'
_diffrn_ambient_environment N~2~
_diffrn_ambient_temperature 220.00(10)
_diffrn_detector 'CCD plate'
_diffrn_detector_area_resol_mean 8.0549
_diffrn_detector_type EosS2
_diffrn_measured_fraction_theta_full 0.997
_diffrn_measured_fraction_theta_max 0.927
_diffrn_measurement_details
;
List of Runs (angles in degrees, time in seconds):

  # Type    Start    End  Width  t~exp~   \w     \q     \k     \f   Frames
--------------------------------------------------------------------------
  1  \w    -41.00  40.00   1.00    4.00    --  -14.69  77.00 -30.00   81
  2  \w      1.00  84.00   1.00    4.00    --   17.19  57.00 120.00   83
  3  \w    -50.00  44.00   1.00    4.00    --   17.19 -77.00  90.00   94
  4  \w     -7.00  85.00   1.00    4.00    --   17.19  77.00-150.00   92
  5  \w      4.00  84.00   1.00    4.00    --   17.19  57.00  30.00   80
  6  \w      0.00  80.00   1.00    4.00    --   17.19  43.00   6.00   80
  7  \w     35.00  60.00   1.00    4.00    --   17.19 178.00   0.00   25
  8  \w    -16.00  49.00   1.00    4.00    --   17.19 -99.00-150.00   65
;
_diffrn_measurement_device 'four-circle diffractometer'
_diffrn_measurement_device_type 'SuperNova, Dual, Cu at zero, EosS2'
_diffrn_measurement_method '\w scans'
_diffrn_orient_matrix_type 'CrysAlisPro convention (1999,Acta A55,543-557)'
_diffrn_orient_matrix_UB_11 0.0486090000
_diffrn_orient_matrix_UB_12 0.0027212000
_diffrn_orient_matrix_UB_13 0.0216242000
_diffrn_orient_matrix_UB_21 -0.0483878000
_diffrn_orient_matrix_UB_22 -0.0072113000
_diffrn_orient_matrix_UB_23 0.0171734000
_diffrn_orient_matrix_UB_31 0.0403496000
_diffrn_orient_matrix_UB_32 -0.0119242000
_diffrn_orient_matrix_UB_33 -0.0054611000
_diffrn_radiation_monochromator mirror
_diffrn_radiation_probe x-ray
_diffrn_radiation_type MoK\a
_diffrn_radiation_wavelength 0.71073
_diffrn_reflns_av_R_equivalents 0.0724
_diffrn_reflns_av_unetI/netI 0.0430
_diffrn_reflns_Laue_measured_fraction_full 0.997
_diffrn_reflns_Laue_measured_fraction_max 0.927
_diffrn_reflns_limit_h_max 11
_diffrn_reflns_limit_h_min -11
_diffrn_reflns_limit_k_max 68
_diffrn_reflns_limit_k_min -66
_diffrn_reflns_limit_l_max 33
_diffrn_reflns_limit_l_min -34
_diffrn_reflns_number 35949
_diffrn_reflns_point_group_measured_fraction_full 0.997
_diffrn_reflns_point_group_measured_fraction_max 0.927
_diffrn_reflns_theta_full 25.242
_diffrn_reflns_theta_max 29.707
_diffrn_reflns_theta_min 3.357
_diffrn_source 'micro-focus sealed X-ray tube'
_diffrn_source_type 'SuperNova (Mo) X-ray Source'
_exptl_absorpt_coefficient_mu 3.826
_exptl_absorpt_correction_T_max 1.000
_exptl_absorpt_correction_T_min 0.618
_exptl_absorpt_correction_type gaussian
_exptl_absorpt_process_details
;
CrysAlisPro 1.171.38.46 (Rigaku Oxford Diffraction, 2015)
Numerical absorption correction based on gaussian integration over
			a multifaceted crystal model
Empirical absorption correction using spherical harmonics,
 implemented in SCALE3 ABSPACK scaling algorithm.
;
_exptl_crystal_colour violet
_exptl_crystal_colour_primary violet
_exptl_crystal_density_diffrn 1.488
_exptl_crystal_description block
_exptl_crystal_F_000 4848
_exptl_crystal_size_max 0.207
_exptl_crystal_size_mid 0.141
_exptl_crystal_size_min 0.106
_refine_diff_density_max 0.751
_refine_diff_density_min -1.618
_refine_diff_density_rms 0.130
_refine_ls_extinction_method none
_refine_ls_goodness_of_fit_ref 1.296
_refine_ls_hydrogen_treatment constr
_refine_ls_matrix_type full
_refine_ls_number_parameters 218
_refine_ls_number_reflns 3712
_refine_ls_number_restraints 147
_refine_ls_restrained_S_all 1.280
_refine_ls_R_factor_all 0.0664
_refine_ls_R_factor_gt 0.0552
_refine_ls_shift/su_max 0.000
_refine_ls_shift/su_mean 0.000
_refine_ls_structure_factor_coef Fsqd
_refine_ls_weighting_details 'w=1/[\s^2^(Fo^2^)+(0.0001P)^2^+260.7611P] where P=(Fo^2^+2Fc^2^)/3'
_refine_ls_weighting_scheme calc
_refine_ls_wR_factor_gt 0.1087
_refine_ls_wR_factor_ref 0.1119
_reflns_Friedel_coverage 0.000
_reflns_number_gt 3227
_reflns_number_total 3712
_reflns_threshold_expression 'I > 2\s(I)'
_cod_data_source_file oc0c00948_si_002.cif
_cod_data_source_block ben9b
_cod_original_sg_symbol_H-M 'F d d d'
_cod_database_code 4518148
_shelx_shelxl_version_number 2018/3
_chemical_oxdiff_formula 'C42 H28 Br2 N6 Os P2 F12'
_shelx_space_group_comment
;
The symmetry employed for this shelxl refinement is uniquely defined
by the following loop, which should always be used as a source of
symmetry information in preference to the above space-group names.
They are only intended as comments.
;
_reflns_odcompleteness_completeness 99.62
_reflns_odcompleteness_iscentric 1
_reflns_odcompleteness_theta 26.32
_olex2_refinement_description
;
1. Fixed Uiso
 At 1.2 times of:
  All C(H) groups
2. Uiso/Uaniso restraints and constraints
All non-hydrogen atoms have similar U: within 1A with sigma of 0.01 and sigma
for terminal atoms of 0.02
3. Rigid body (RIGU) restrains
 C7, N8
 with sigma for 1-2 distances of 0.004 and sigma for 1-3 distances of 0.004
 P21, F22, F23, F24, F25, F26, F27, P31, F32, F33, F34, F35, F36, F37
 with sigma for 1-2 distances of 0.004 and sigma for 1-3 distances of 0.004
4. Others
 Sof(P31)=Sof(F32)=Sof(F33)=Sof(F34)=Sof(F35)=Sof(F36)=Sof(F37)=0.5*(1-FVAR(2))
 Sof(P21)=Sof(F22)=Sof(F23)=Sof(F24)=Sof(F25)=Sof(F26)=Sof(F27)=0.5*FVAR(2)
5.a :
 P21(F22,F23,F24,F25,F26,F27), P31(F32,F33,F34,F35,F36,F37)
5.b Aromatic/amide H refined with riding coordinates:
 C2(H2), C3(H3), C4(H4), C5(H5), C9(H9), C12(H12), C13(H13)
;
_olex2_submission_special_instructions 'No special instructions were received'
_oxdiff_exptl_absorpt_empirical_details
;
Empirical correction (ABSPACK) includes:
- Absorption correction using spherical harmonics
- Frame scaling
- Detector area scaling
;
_oxdiff_exptl_absorpt_empirical_full_max 1.940
_oxdiff_exptl_absorpt_empirical_full_min 0.666

loop_
_space_group_symop_operation_xyz
'x, y, z'
'-x+3/4, -y+3/4, z'
'-x+3/4, y, -z+3/4'
'x, -y+3/4, -z+3/4'
'x, y+1/2, z+1/2'
'-x+3/4, -y+5/4, z+1/2'
'-x+3/4, y+1/2, -z+5/4'
'x, -y+5/4, -z+5/4'
'x+1/2, y, z+1/2'
'-x+5/4, -y+3/4, z+1/2'
'-x+5/4, y, -z+5/4'
'x+1/2, -y+3/4, -z+5/4'
'x+1/2, y+1/2, z'
'-x+5/4, -y+5/4, z'
'-x+5/4, y+1/2, -z+3/4'
'x+1/2, -y+5/4, -z+3/4'
'-x, -y, -z'
'x-3/4, y-3/4, -z'
'x-3/4, -y, z-3/4'
'-x, y-3/4, z-3/4'
'-x, -y+1/2, -z+1/2'
'x-3/4, y-1/4, -z+1/2'
'x-3/4, -y+1/2, z-1/4'
'-x, y-1/4, z-1/4'
'-x+1/2, -y, -z+1/2'
'x-1/4, y-3/4, -z+1/2'
'x-1/4, -y, z-1/4'
'-x+1/2, y-3/4, z-1/4'
'-x+1/2, -y+1/2, -z'
'x-1/4, y-1/4, -z'
'x-1/4, -y+1/2, z-3/4'
'-x+1/2, y-1/4, z-3/4'

loop_
_atom_site_label
_atom_site_type_symbol
_atom_site_fract_x
_atom_site_fract_y
_atom_site_fract_z
_atom_site_U_iso_or_equiv
_atom_site_adp_type
_atom_site_occupancy
_atom_site_site_symmetry_order
_atom_site_calc_flag
_atom_site_refinement_flags_posn
_atom_site_refinement_flags_adp
_atom_site_refinement_flags_occupancy
_atom_site_disorder_assembly
_atom_site_disorder_group
Os01 Os 0.125000 0.625000 0.625000 0.02656(12) Uani 1 4 d S TU P . .
N1 N 0.2728(5) 0.59408(9) 0.60835(18) 0.0275(10) Uani 1 1 d . U . . .
C2 C 0.3412(6) 0.57814(11) 0.6434(2) 0.0303(12) Uani 1 1 d . U . . .
H2 H 0.333279 0.582167 0.679360 0.036 Uiso 1 1 calc R . . . .
C3 C 0.4230(7) 0.55595(12) 0.6284(3) 0.0428(15) Uani 1 1 d . U . . .
H3 H 0.469170 0.545244 0.653842 0.051 Uiso 1 1 calc R . . . .
C4 C 0.4354(8) 0.54981(12) 0.5746(3) 0.0418(15) Uani 1 1 d . U . . .
H4 H 0.489866 0.534943 0.563583 0.050 Uiso 1 1 calc R . . . .
C5 C 0.3663(8) 0.56598(11) 0.5384(3) 0.0399(14) Uani 1 1 d . U . . .
H5 H 0.373522 0.562161 0.502379 0.048 Uiso 1 1 calc R . . . .
C6 C 0.2853(6) 0.58810(11) 0.5553(2) 0.0280(12) Uani 1 1 d . U . . .
C7 C 0.2062(7) 0.60625(11) 0.5196(2) 0.0287(12) Uani 1 1 d . U . . .
N8 N 0.125000 0.625000 0.5460(3) 0.0322(14) Uani 1 2 d S TU P . .
C9 C 0.2066(7) 0.60581(12) 0.4645(2) 0.0359(14) Uani 1 1 d . U . . .
H9 H 0.260989 0.592798 0.446476 0.043 Uiso 1 1 calc R . . . .
C10 C 0.125000 0.625000 0.4363(3) 0.0385(19) Uani 1 2 d S TU P . .
C11 C 0.125000 0.625000 0.3782(3) 0.0388(19) Uani 1 2 d S TU P . .
C12 C 0.1083(9) 0.60146(13) 0.3498(2) 0.0486(18) Uani 1 1 d . U . . .
H12 H 0.098459 0.585380 0.368129 0.058 Uiso 1 1 calc R . . . .
C13 C 0.1059(9) 0.60129(13) 0.2946(3) 0.0485(18) Uani 1 1 d . U . . .
H13 H 0.091558 0.585441 0.275886 0.058 Uiso 1 1 calc R . . . .
C14 C 0.125000 0.625000 0.2686(3) 0.040(2) Uani 1 2 d S TU P . .
Br15 Br 0.125000 0.625000 0.19283(3) 0.0518(3) Uani 1 2 d S TU P . .
P21 P 0.618(3) 0.4705(4) 0.6289(13) 0.057(4) Uani 0.158(11) 1 d . U . A -1
F22 F 0.668(4) 0.4413(5) 0.632(2) 0.117(15) Uani 0.158(11) 1 d G U . A -1
F23 F 0.682(5) 0.4755(8) 0.6843(14) 0.124(16) Uani 0.158(11) 1 d G U . A -1
F24 F 0.467(4) 0.4629(6) 0.6531(19) 0.107(12) Uani 0.158(11) 1 d G U . A -1
F25 F 0.568(5) 0.4997(5) 0.626(2) 0.091(9) Uani 0.158(11) 1 d G U . A -1
F26 F 0.555(4) 0.4655(10) 0.5734(17) 0.110(10) Uani 0.158(11) 1 d G U . A -1
F27 F 0.769(4) 0.4781(8) 0.6046(18) 0.114(13) Uani 0.158(11) 1 d G U . A -1
P31 P 0.6227(16) 0.47372(13) 0.6193(6) 0.054(2) Uani 0.342(11) 1 d . U . A -2
F32 F 0.572(3) 0.4517(3) 0.6605(9) 0.110(9) Uani 0.342(11) 1 d G U . A -2
F33 F 0.510(2) 0.4943(3) 0.6450(7) 0.094(6) Uani 0.342(11) 1 d G U . A -2
F34 F 0.497(2) 0.4642(4) 0.5797(7) 0.105(7) Uani 0.342(11) 1 d G U . A -2
F35 F 0.6738(19) 0.4957(3) 0.5782(9) 0.123(10) Uani 0.342(11) 1 d G U . A -2
F36 F 0.736(2) 0.4532(3) 0.5937(11) 0.115(10) Uani 0.342(11) 1 d G U . A -2
F37 F 0.749(3) 0.4833(3) 0.6589(10) 0.163(12) Uani 0.342(11) 1 d G U . A -2

loop_
_atom_site_aniso_label
_atom_site_aniso_U_11
_atom_site_aniso_U_22
_atom_site_aniso_U_33
_atom_site_aniso_U_23
_atom_site_aniso_U_13
_atom_site_aniso_U_12
Os01 0.0334(2) 0.0256(2) 0.0206(2) 0.000 0.000 0.000
N1 0.027(2) 0.029(2) 0.026(2) 0.0014(19) -0.0006(19) 0.0005(19)
C2 0.023(3) 0.040(3) 0.028(3) 0.003(2) -0.004(2) 0.000(2)
C3 0.045(4) 0.038(3) 0.046(4) 0.005(3) -0.004(3) 0.009(3)
C4 0.047(4) 0.031(3) 0.048(4) -0.004(3) 0.001(3) 0.010(3)
C5 0.049(4) 0.034(3) 0.037(3) -0.002(3) -0.002(3) 0.007(3)
C6 0.028(3) 0.030(3) 0.026(3) -0.002(2) 0.001(2) 0.001(2)
C7 0.037(3) 0.026(3) 0.023(3) -0.002(2) -0.001(2) 0.002(2)
N8 0.044(4) 0.028(3) 0.025(3) 0.000 0.000 -0.019(3)
C9 0.050(4) 0.032(3) 0.026(3) -0.001(2) 0.006(3) 0.004(3)
C10 0.056(5) 0.034(4) 0.025(4) 0.000 0.000 -0.001(4)
C11 0.058(5) 0.038(4) 0.021(4) 0.000 0.000 0.000(4)
C12 0.082(5) 0.039(3) 0.026(3) 0.005(3) 0.002(4) -0.001(4)
C13 0.071(5) 0.045(4) 0.029(3) -0.009(3) 0.004(3) -0.007(4)
C14 0.047(5) 0.054(5) 0.020(4) 0.000 0.000 0.021(5)
Br15 0.0644(6) 0.0696(6) 0.0215(4) 0.000 0.000 0.0195(6)
P21 0.074(7) 0.037(6) 0.059(7) -0.003(9) -0.004(6) 0.007(9)
F22 0.09(3) 0.050(11) 0.21(4) 0.014(19) 0.01(3) 0.031(14)
F23 0.20(4) 0.11(3) 0.062(14) 0.033(18) -0.047(18) -0.01(3)
F24 0.103(15) 0.07(2) 0.15(3) -0.01(2) 0.057(18) 0.014(16)
F25 0.16(2) 0.045(9) 0.067(17) 0.011(11) 0.011(18) 0.030(12)
F26 0.14(2) 0.114(18) 0.075(12) -0.024(13) -0.027(13) -0.023(17)
F27 0.084(14) 0.12(3) 0.13(3) 0.04(3) 0.014(15) -0.005(16)
P31 0.075(4) 0.029(3) 0.059(5) -0.004(4) -0.002(4) 0.002(6)
F32 0.18(3) 0.081(13) 0.068(12) 0.039(12) 0.010(12) 0.001(12)
F33 0.155(17) 0.056(10) 0.071(13) -0.003(9) 0.029(10) 0.037(11)
F34 0.123(15) 0.118(13) 0.075(10) -0.015(10) -0.036(11) -0.009(12)
F35 0.083(13) 0.089(12) 0.20(2) 0.076(15) 0.063(13) 0.030(9)
F36 0.138(19) 0.063(13) 0.14(2) -0.006(12) 0.034(14) 0.048(15)
F37 0.160(17) 0.104(18) 0.22(3) -0.046(17) -0.11(2) -0.007(15)

loop_
_atom_type_symbol
_atom_type_description
_atom_type_scat_dispersion_real
_atom_type_scat_dispersion_imag
_atom_type_scat_source
C C 0.0033 0.0016 'International Tables Vol C Tables 4.2.6.8 and 6.1.1.4'
H H 0.0000 0.0000 'International Tables Vol C Tables 4.2.6.8 and 6.1.1.4'
N N 0.0061 0.0033 'International Tables Vol C Tables 4.2.6.8 and 6.1.1.4'
F F 0.0171 0.0103 'International Tables Vol C Tables 4.2.6.8 and 6.1.1.4'
P P 0.1023 0.0942 'International Tables Vol C Tables 4.2.6.8 and 6.1.1.4'
Br Br -0.2901 2.4595 'International Tables Vol C Tables 4.2.6.8 and 6.1.1.4'
Os Os -1.2165 7.6030 'International Tables Vol C Tables 4.2.6.8 and 6.1.1.4'

loop_
_exptl_crystal_face_index_h
_exptl_crystal_face_index_k
_exptl_crystal_face_index_l
_exptl_crystal_face_perp_dist
2 -45 -26 0.0581
-8 52 -10 0.0723
6 -58 -9 0.0950
-2 46 -27 0.0450
0 -1 1 0.0475
12 -18 4 0.0900
-12 5 -7 0.0775
0 32 32 0.0300
0 1 0 0.0505
4 2 -5 0.0961

loop_
_geom_angle_atom_site_label_1
_geom_angle_atom_site_label_2
_geom_angle_atom_site_label_3
_geom_angle
_geom_angle_site_symmetry_1
_geom_angle_site_symmetry_3
_geom_angle_publ_flag
N1 Os01 N1 156.7(2) 8 11_455 ?
N1 Os01 N1 101.1(3) 11_455 14_455 ?
N1 Os01 N1 83.7(3) 8 14_455 ?
N1 Os01 N1 101.1(3) 8 . ?
N1 Os01 N1 156.7(2) 14_455 . ?
N1 Os01 N1 83.7(3) 11_455 . ?
N8 Os01 N1 78.33(12) 11_455 11_455 ?
N8 Os01 N1 101.67(12) . 8 ?
N8 Os01 N1 78.33(12) . . ?
N8 Os01 N1 101.67(12) . 11_455 ?
N8 Os01 N1 78.33(12) 11_455 8 ?
N8 Os01 N1 101.67(12) 11_455 14_455 ?
N8 Os01 N1 78.33(12) . 14_455 ?
N8 Os01 N1 101.67(12) 11_455 . ?
N8 Os01 N8 180.0 11_455 . ?
C2 N1 Os01 126.9(4) . . ?
C2 N1 C6 118.5(5) . . ?
C6 N1 Os01 114.2(4) . . ?
N1 C2 H2 118.7 . . ?
N1 C2 C3 122.6(6) . . ?
C3 C2 H2 118.7 . . ?
C2 C3 H3 120.5 . . ?
C2 C3 C4 119.0(6) . . ?
C4 C3 H3 120.5 . . ?
C3 C4 H4 120.5 . . ?
C5 C4 C3 118.9(6) . . ?
C5 C4 H4 120.5 . . ?
C4 C5 H5 120.0 . . ?
C4 C5 C6 120.1(6) . . ?
C6 C5 H5 120.0 . . ?
N1 C6 C5 120.9(5) . . ?
N1 C6 C7 115.2(5) . . ?
C5 C6 C7 123.8(5) . . ?
N8 C7 C6 112.5(5) . . ?
N8 C7 C9 120.2(5) . . ?
C9 C7 C6 127.3(5) . . ?
C7 N8 Os01 119.4(3) 14_455 . ?
C7 N8 Os01 119.4(3) . . ?
C7 N8 C7 121.3(7) . 14_455 ?
C7 C9 H9 120.1 . . ?
C7 C9 C10 119.7(6) . . ?
C10 C9 H9 120.1 . . ?
C9 C10 C9 118.9(8) 14_455 . ?
C9 C10 C11 120.6(4) . . ?
C9 C10 C11 120.6(4) 14_455 . ?
C12 C11 C10 121.1(4) 14_455 . ?
C12 C11 C10 121.1(4) . . ?
C12 C11 C12 117.9(8) . 14_455 ?
C11 C12 H12 119.2 . . ?
C11 C12 C13 121.5(6) . . ?
C13 C12 H12 119.2 . . ?
C12 C13 H13 120.9 . . ?
C14 C13 C12 118.2(6) . . ?
C14 C13 H13 120.9 . . ?
C13 C14 C13 122.6(8) . 14_455 ?
C13 C14 Br15 118.7(4) 14_455 . ?
C13 C14 Br15 118.7(4) . . ?
F23 P21 F22 90.0 . . ?
F23 P21 F25 90.0 . . ?
F23 P21 F26 180(4) . . ?
F24 P21 F22 90.0 . . ?
F24 P21 F23 90.0 . . ?
F24 P21 F25 90.0 . . ?
F24 P21 F26 90.0 . . ?
F25 P21 F22 180(4) . . ?
F25 P21 F26 90.0 . . ?
F26 P21 F22 90.0 . . ?
F27 P21 F22 90.0 . . ?
F27 P21 F23 90.0 . . ?
F27 P21 F24 180(5) . . ?
F27 P21 F25 90.0 . . ?
F27 P21 F26 90.0 . . ?
F33 P31 F32 90.0 . . ?
F33 P31 F36 180.0(8) . . ?
F33 P31 F37 90.0 . . ?
F34 P31 F32 90.0 . . ?
F34 P31 F33 90.0 . . ?
F34 P31 F35 90.0 . . ?
F34 P31 F36 90.0 . . ?
F34 P31 F37 180.0(12) . . ?
F35 P31 F32 180.0(9) . . ?
F35 P31 F33 90.0 . . ?
F35 P31 F36 90.0 . . ?
F35 P31 F37 90.0 . . ?
F36 P31 F32 90.0 . . ?
F37 P31 F32 90.0 . . ?
F37 P31 F36 90.0 . . ?

loop_
_geom_bond_atom_site_label_1
_geom_bond_atom_site_label_2
_geom_bond_distance
_geom_bond_site_symmetry_2
_geom_bond_publ_flag
Os01 N1 2.073(5) 8 ?
Os01 N1 2.073(5) . ?
Os01 N1 2.073(5) 14_455 ?
Os01 N1 2.073(5) 11_455 ?
Os01 N8 1.990(6) . ?
Os01 N8 1.990(6) 11_455 ?
N1 C2 1.337(7) . ?
N1 C6 1.374(7) . ?
C2 H2 0.9300 . ?
C2 C3 1.380(8) . ?
C3 H3 0.9300 . ?
C3 C4 1.394(10) . ?
C4 H4 0.9300 . ?
C4 C5 1.366(9) . ?
C5 H5 0.9300 . ?
C5 C6 1.387(8) . ?
C6 C7 1.460(8) . ?
C7 N8 1.358(6) . ?
C7 C9 1.386(8) . ?
C9 H9 0.9300 . ?
C9 C10 1.397(7) . ?
C10 C11 1.465(11) . ?
C11 C12 1.384(7) . ?
C11 C12 1.384(7) 14_455 ?
C12 H12 0.9300 . ?
C12 C13 1.393(8) . ?
C13 H13 0.9300 . ?
C13 C14 1.364(8) . ?
C14 Br15 1.908(8) . ?
P21 F22 1.526(16) . ?
P21 F23 1.526(16) . ?
P21 F24 1.526(16) . ?
P21 F25 1.526(16) . ?
P21 F26 1.526(16) . ?
P21 F27 1.526(16) . ?
P31 F32 1.578(7) . ?
P31 F33 1.578(7) . ?
P31 F34 1.578(7) . ?
P31 F35 1.578(7) . ?
P31 F36 1.578(7) . ?
P31 F37 1.578(7) . ?

loop_
_exptl_oxdiff_crystal_face_indexfrac_h
_exptl_oxdiff_crystal_face_indexfrac_k
_exptl_oxdiff_crystal_face_indexfrac_l
_exptl_oxdiff_crystal_face_x
_exptl_oxdiff_crystal_face_y
_exptl_oxdiff_crystal_face_z
2.3457 -45.2646 -26.3899 -0.5798 -0.2403 0.7785
-7.5967 52.1346 -10.4694 -0.4538 -0.1882 -0.8710
6.4332 -58.0889 -8.5263 -0.0297 -0.0388 0.9988
-1.7812 45.7124 -26.5605 -0.5365 -0.6996 -0.4719
0.0000 -1.0001 0.9999 0.0189 0.0244 0.0065
12.0005 -17.9976 4.0164 0.6212 -0.3819 0.6769
-12.0004 5.0046 -7.0144 -0.7214 0.4241 -0.5056
-0.0002 31.9691 31.9899 0.7787 0.3188 -0.5559
-0.0000 0.9996 -0.0001 0.0027 -0.0072 -0.0119
4.0000 2.0010 -4.9941 0.0919 -0.2937 0.1648
